data_4100817
loop_
_publ_author_name
'Paola Gilli'
'Valerio Bertolasi'
'Loretta Pretto'
'Valeria Ferretti'
'Gastone Gilli'

_publ_section_title
;
Covalent versus Electrostatic Nature of the Strong Hydrogen Bond:
Discrimination among Single, Double, and Asymmetric Single-Well Hydrogen
Bonds by Variable-Temperature X-ray Crystallographic Methods in \b-Diketone
Enol RAHB Systems
;
_journal_name_full 'Journal of the American Chemical Society'
_journal_page_first 3845
_journal_page_last 3855
_journal_paper_doi 10.1021/ja030213z
_journal_volume 126
_journal_year 2004
_chemical_formula_moiety 'C18 H17 N O4'
_chemical_formula_sum 'C18 H17 N O4'
_chemical_formula_weight 311.33
_space_group_IT_number 61
_space_group_name_Hall '-P 2ac 2ab'
_space_group_name_H-M_alt 'P b c a'
_symmetry_cell_setting orthorhombic
_symmetry_space_group_name_Hall '-P 2ac 2ab'
_symmetry_space_group_name_H-M 'P b c a'
_cell_angle_alpha 90.00
_cell_angle_beta 90.00
_cell_angle_gamma 90.00
_cell_formula_units_Z 8
_cell_length_a 10.4208(1)
_cell_length_b 15.3407(2)
_cell_length_c 19.1777(3)
_cell_measurement_temperature 100
_cell_volume 3065.79(7)
_diffrn_ambient_temperature 100
_exptl_crystal_density_diffrn 1.349
_cod_database_code 4100817

loop_
_symmetry_equiv_pos_as_xyz
'x, y, z'
'-x+1/2, -y, z+1/2'
'x+1/2, -y+1/2, -z'
'-x, y+1/2, -z+1/2'
'-x, -y, -z'
'x-1/2, y, -z-1/2'
'-x-1/2, y-1/2, z'
'x, -y-1/2, z-1/2'

loop_
_atom_site_label
_atom_site_type_symbol
_atom_site_fract_x
_atom_site_fract_y
_atom_site_fract_z
_atom_site_U_iso_or_equiv
_atom_site_adp_type
_atom_site_occupancy
_atom_site_symmetry_multiplicity
_atom_site_calc_flag
_atom_site_refinement_flags
_atom_site_disorder_assembly
_atom_site_disorder_group
O1 O 0.48728(8) 0.29469(6) 0.04813(5) 0.0259(2) Uani 1 1 d D . .
H1B H 0.487(8) 0.251(4) 0.078(3) 0.031 Uiso 0.20(3) 1 d PD . .
O2 O 0.54039(8) 0.17789(6) 0.13887(5) 0.0259(2) Uani 1 1 d D . .
H1A H 0.496(2) 0.2177(14) 0.1154(11) 0.031 Uiso 0.80(3) 1 d PD . .
O3 O 0.62062(9) 0.17946(6) -0.08796(5) 0.0264(2) Uani 1 1 d . . .
O4 O 0.77686(9) 0.20605(6) -0.15971(5) 0.0306(2) Uani 1 1 d . . .
N1 N 0.69829(10) 0.22897(7) -0.11549(5) 0.0211(2) Uani 1 1 d . . .
C1 C 0.59837(11) 0.28589(8) 0.02502(6) 0.0198(2) Uani 1 1 d . . .
C2 C 0.68899(11) 0.22478(8) 0.05379(6) 0.0186(2) Uani 1 1 d . . .
C3 C 0.65506(11) 0.17252(7) 0.10835(6) 0.0174(2) Uani 1 1 d . . .
C4 C 0.73884(11) 0.10344(7) 0.13809(6) 0.0161(2) Uani 1 1 d . . .
C5 C 0.70303(11) 0.01577(8) 0.12860(6) 0.0193(2) Uani 1 1 d . . .
C6 C 0.77925(12) -0.04894(8) 0.15822(7) 0.0211(2) Uani 1 1 d . . .
C7 C 0.88816(11) -0.02934(8) 0.19714(6) 0.0190(2) Uani 1 1 d . . .
C8 C 0.92226(11) 0.05787(8) 0.20529(6) 0.0187(2) Uani 1 1 d . . .
C9 C 0.84982(11) 0.12494(7) 0.17589(6) 0.0170(2) Uani 1 1 d . . .
C10 C 0.64111(11) 0.34653(8) -0.03189(6) 0.0186(2) Uani 1 1 d . . .
C11 C 0.63154(12) 0.43603(8) -0.01864(7) 0.0222(2) Uani 1 1 d . . .
C12 C 0.67520(12) 0.49688(8) -0.06690(7) 0.0241(3) Uani 1 1 d . . .
C13 C 0.72977(12) 0.46978(8) -0.12887(7) 0.0239(3) Uani 1 1 d . . .
C14 C 0.73978(12) 0.38159(8) -0.14361(7) 0.0219(2) Uani 1 1 d . . .
C15 C 0.69498(11) 0.32171(8) -0.09543(6) 0.0184(2) Uani 1 1 d . . .
C16 C 0.58753(14) -0.00847(10) 0.08547(9) 0.0297(3) Uani 1 1 d . . .
C18 C 0.89024(13) 0.21829(8) 0.18696(7) 0.0234(3) Uani 1 1 d . . .
C17 C 0.96732(14) -0.10093(9) 0.22959(8) 0.0267(3) Uani 1 1 d . . .
H2 H 0.7736(15) 0.2194(10) 0.0324(8) 0.025(4) Uiso 1 1 d . . .
H6 H 0.7573(14) -0.1122(11) 0.1521(8) 0.023(4) Uiso 1 1 d . . .
H8 H 0.9999(15) 0.0720(10) 0.2328(8) 0.020(4) Uiso 1 1 d . . .
H11 H 0.5940(15) 0.4559(11) 0.0261(9) 0.029(4) Uiso 1 1 d . . .
H12 H 0.6693(15) 0.5583(11) -0.0575(8) 0.029(4) Uiso 1 1 d . . .
H13 H 0.7616(16) 0.5129(12) -0.1631(9) 0.033(4) Uiso 1 1 d . . .
H14 H 0.7748(14) 0.3627(10) -0.1865(8) 0.025(4) Uiso 1 1 d . . .
H161 H 0.5893(18) -0.0702(14) 0.0753(10) 0.047(5) Uiso 1 1 d . . .
H162 H 0.5830(18) 0.0269(13) 0.0420(11) 0.049(5) Uiso 1 1 d . . .
H163 H 0.510(2) 0.0029(14) 0.1109(11) 0.051(6) Uiso 1 1 d . . .
H171 H 1.047(4) -0.117(3) 0.201(2) 0.046(11) Uiso 0.50 1 d P . .
H172 H 0.922(4) -0.161(3) 0.232(2) 0.046(10) Uiso 0.50 1 d P . .
H173 H 0.997(4) -0.086(2) 0.277(2) 0.035(9) Uiso 0.50 1 d P . .
H174 H 0.980(4) -0.148(3) 0.1981(19) 0.029(8) Uiso 0.50 1 d P . .
H175 H 0.931(3) -0.117(2) 0.2738(18) 0.022(7) Uiso 0.50 1 d P . .
H176 H 1.054(3) -0.0814(19) 0.2401(17) 0.014(6) Uiso 0.50 1 d P . .
H181 H 0.9153(15) 0.2461(11) 0.1439(9) 0.029(4) Uiso 1 1 d . . .
H182 H 0.9606(17) 0.2197(12) 0.2196(10) 0.038(5) Uiso 1 1 d . . .
H183 H 0.8242(17) 0.2516(12) 0.2063(9) 0.039(5) Uiso 1 1 d . . .

loop_
_atom_site_aniso_label
_atom_site_aniso_U_11
_atom_site_aniso_U_22
_atom_site_aniso_U_33
_atom_site_aniso_U_23
_atom_site_aniso_U_13
_atom_site_aniso_U_12
O1 0.0202(4) 0.0278(5) 0.0296(5) 0.0090(4) 0.0055(4) 0.0064(4)
O2 0.0205(4) 0.0288(5) 0.0285(5) 0.0115(4) 0.0074(4) 0.0067(4)
O3 0.0292(5) 0.0200(4) 0.0300(5) 0.0027(4) -0.0014(4) -0.0041(4)
O4 0.0326(5) 0.0285(5) 0.0308(5) -0.0050(4) 0.0053(4) 0.0068(4)
N1 0.0219(5) 0.0197(5) 0.0217(5) 0.0007(4) -0.0030(4) 0.0020(4)
C1 0.0208(6) 0.0183(5) 0.0204(6) 0.0025(4) 0.0016(4) 0.0018(4)
C2 0.0174(5) 0.0185(5) 0.0200(5) 0.0029(4) 0.0015(4) 0.0020(4)
C3 0.0167(5) 0.0169(5) 0.0187(5) 0.0001(4) 0.0003(4) 0.0005(4)
C4 0.0173(5) 0.0149(5) 0.0160(5) 0.0026(4) 0.0015(4) 0.0005(4)
C5 0.0196(5) 0.0173(5) 0.0209(5) 0.0005(4) 0.0002(4) -0.0026(4)
C6 0.0255(6) 0.0144(5) 0.0235(6) 0.0014(4) 0.0018(5) -0.0009(4)
C7 0.0224(5) 0.0174(5) 0.0174(5) 0.0023(4) 0.0033(4) 0.0047(4)
C8 0.0186(5) 0.0197(6) 0.0177(5) 0.0000(4) -0.0002(4) 0.0011(4)
C9 0.0190(5) 0.0160(5) 0.0160(5) 0.0006(4) 0.0015(4) -0.0004(4)
C10 0.0164(5) 0.0179(5) 0.0216(6) 0.0043(4) -0.0006(4) 0.0017(4)
C11 0.0237(6) 0.0201(6) 0.0227(6) 0.0014(5) -0.0002(5) 0.0040(4)
C12 0.0258(6) 0.0164(6) 0.0302(6) 0.0033(5) -0.0022(5) -0.0002(5)
C13 0.0215(6) 0.0220(6) 0.0283(6) 0.0083(5) 0.0002(5) -0.0011(5)
C14 0.0197(5) 0.0237(6) 0.0222(6) 0.0035(5) 0.0020(5) 0.0016(4)
C15 0.0165(5) 0.0157(5) 0.0230(6) 0.0008(4) -0.0013(4) 0.0015(4)
C16 0.0261(7) 0.0239(7) 0.0390(8) -0.0008(6) -0.0091(6) -0.0057(5)
C18 0.0271(6) 0.0162(5) 0.0268(6) -0.0009(5) -0.0038(5) -0.0031(5)
C17 0.0296(7) 0.0221(6) 0.0286(7) 0.0052(5) 0.0004(5) 0.0088(5)

loop_
_geom_bond_atom_site_label_1
_geom_bond_atom_site_label_2
_geom_bond_distance
_geom_bond_site_symmetry_2
_geom_bond_publ_flag
O1 C1 1.2469(15) . ?
O1 H1B 0.88(3) . ?
O2 C3 1.3332(14) . ?
O2 H1A 0.89(2) . ?
O3 N1 1.2291(14) . ?
O4 N1 1.2301(14) . ?
N1 C15 1.4743(15) . ?
C1 C2 1.4405(16) . ?
C1 C10 1.5016(16) . ?
C2 C3 1.3647(16) . ?
C2 H2 0.976(16) . ?
C3 C4 1.4868(15) . ?
C4 C9 1.4042(16) . ?
C4 C5 1.4075(16) . ?
C5 C6 1.3925(17) . ?
C5 C16 1.5069(17) . ?
C6 C7 1.3913(17) . ?
C6 H6 1.004(16) . ?
C7 C8 1.3930(17) . ?
C7 C17 1.5080(17) . ?
C8 C9 1.3950(16) . ?
C8 H8 0.990(15) . ?
C9 C18 1.5078(16) . ?
C10 C15 1.3947(17) . ?
C10 C11 1.3998(17) . ?
C11 C12 1.3909(18) . ?
C11 H11 0.992(16) . ?
C12 C13 1.3816(19) . ?
C12 H12 0.961(17) . ?
C13 C14 1.3860(18) . ?
C13 H13 0.989(18) . ?
C14 C15 1.3841(17) . ?
C14 H14 0.946(16) . ?
C16 H161 0.97(2) . ?
C16 H162 1.00(2) . ?
C16 H163 0.96(2) . ?
C18 H181 0.965(17) . ?
C18 H182 0.965(19) . ?
C18 H183 0.934(19) . ?
C17 H171 1.03(4) . ?
C17 H172 1.04(4) . ?
C17 H173 0.99(4) . ?
C17 H174 0.96(4) . ?
C17 H175 0.96(3) . ?
C17 H176 0.97(3) . ?
